data_2100290
_journal_name_full 'Acta Crystallographica, Section B'
_journal_page_first 569
_journal_page_last 576
_journal_volume 61
_journal_year 2005
_chemical_formula_moiety 'C22 H25 Cl N8 O3, (H2 O), C3 H7 N O'
_chemical_formula_sum 'C25 H36 Cl N9 O6'
_chemical_formula_weight 594.08
_space_group_IT_number 2
_symmetry_cell_setting triclinic
_symmetry_space_group_name_Hall '-P 1'
_symmetry_space_group_name_H-M 'P -1'
_cell_angle_alpha 85.5320(10)
_cell_angle_beta 81.8420(11)
_cell_angle_gamma 63.0190(13)
_cell_formula_units_Z 2
_cell_length_a 10.5330(2)
_cell_length_b 11.1912(2)
_cell_length_c 14.2829(4)
_cell_measurement_temperature 295
_cell_volume 1485.02(6)
_diffrn_ambient_temperature 295
_exptl_crystal_density_diffrn 1.329
_cod_duplicate_entry 2100131
_cod_database_code 2100290

loop_
_symmetry_equiv_pos_as_xyz
'x, y, z'
'-x, -y, -z'

loop_
_atom_site_label
_atom_site_fract_x
_atom_site_fract_y
_atom_site_fract_z
_atom_site_U_iso_or_equiv
_atom_site_adp_type
_atom_site_calc_flag
_atom_site_refinement_flags
_atom_site_occupancy
_atom_site_disorder_assembly
_atom_site_disorder_group
_atom_site_type_symbol
Cl1 0.33231(11) 0.42976(8) 0.00336(5) 0.0963(3) Uani d . 1 . . Cl
O1 1.16445(18) 0.12802(17) 0.80788(12) 0.0681(4) Uani d . 1 . . O
O2 0.8802(2) 0.39266(17) 0.58671(13) 0.0741(5) Uani d . 1 . . O
O3 0.52674(17) 0.14800(15) 0.28890(10) 0.0586(4) Uani d . 1 . . O
O4 0.4842(3) -0.2433(2) 0.28530(16) 0.1024(7) Uani d . 1 . . O
O5 0.3503(2) 0.4108(2) 0.49686(17) 0.0868(7) Uani d . 1 . . O
O6 0.6411(3) 0.3537(2) 0.44403(16) 0.0823(6) Uani d . 1 . . O
N1 1.0248(2) 0.25757(18) 0.69558(13) 0.0546(4) Uani d . 1 . . N
N3 1.05451(18) 0.03630(17) 0.73284(12) 0.0500(4) Uani d . 1 . . N
N7 0.82359(19) 0.15257(18) 0.55741(12) 0.0486(4) Uani d . 1 . . N
N8 0.92490(18) -0.03728(17) 0.64197(11) 0.0487(4) Uani d . 1 . . N
N9 0.77085(18) -0.14905(17) 0.53909(11) 0.0489(4) Uani d . 1 . . N
N10 0.69563(18) -0.17166(17) 0.47838(12) 0.0494(4) Uani d . 1 . . N
N11 0.56325(19) -0.05578(18) 0.35510(12) 0.0496(4) Uani d . 1 . . N
N12 0.4456(2) 0.01721(19) 0.22526(13) 0.0562(5) Uani d . 1 . . N
N13 0.4507(3) -0.4093(2) 0.23273(15) 0.0743(6) Uani d . 1 . . N
C2 1.0859(2) 0.1388(2) 0.74923(15) 0.0524(5) Uani d . 1 . . C
C4 0.9645(2) 0.0547(2) 0.66647(13) 0.0460(4) Uani d . 1 . . C
C5 0.9054(2) 0.1721(2) 0.61642(14) 0.0478(4) Uani d . 1 . . C
C6 0.9310(2) 0.2831(2) 0.62823(15) 0.0539(5) Uani d . 1 . . C
C9 0.8383(2) 0.0269(2) 0.57527(13) 0.0455(4) Uani d . 1 . . C
C10 1.0693(3) 0.3618(3) 0.7106(2) 0.0649(6) Uani d . 1 . . C
C11 0.9756(3) 0.4539(3) 0.7894(3) 0.0803(8) Uani d . 1 . . C
C12 1.0343(4) 0.5512(3) 0.8092(3) 0.1006(11) Uani d . 1 . . C
H121 0.9666 0.6169 0.8537 0.121 Uiso calc R 1 . . H
H122 1.0493 0.5952 0.7513 0.121 Uiso calc R 1 . . H
H123 1.1237 0.5022 0.8350 0.121 Uiso calc R 1 . . H
C13 1.1245(3) -0.0920(2) 0.78377(17) 0.0574(5) Uani d . 1 . . C
C14 1.0480(4) -0.0923(4) 0.8802(2) 0.0869(9) Uani d . 1 . . C
C15 1.1309(5) -0.2153(3) 0.9379(2) 0.1069(11) Uani d . 1 . . C
H151 1.0709 -0.2190 0.9942 0.128 Uiso calc R 1 . . H
H152 1.2138 -0.2112 0.9550 0.128 Uiso calc R 1 . . H
H153 1.1609 -0.2940 0.9013 0.128 Uiso calc R 1 . . H
C16 0.7673(2) -0.0267(2) 0.52303(13) 0.0453(4) Uani d . 1 . . C
C17 0.6865(2) 0.0334(2) 0.44929(14) 0.0453(4) Uani d . 1 . . C
C18 0.6452(2) -0.06046(19) 0.42462(13) 0.0439(4) Uani d . 1 . . C
C19 0.8411(3) -0.2541(2) 0.60706(17) 0.0636(6) Uani d . 1 . . C
H191 0.8572 -0.2158 0.6593 0.076 Uiso calc R 1 . . H
H192 0.9313 -0.3193 0.5772 0.076 Uiso calc R 1 . . H
H193 0.7812 -0.2968 0.6296 0.076 Uiso calc R 1 . . H
C20 0.5136(2) 0.0455(2) 0.28913(14) 0.0469(4) Uani d . 1 . . C
C21 0.3926(2) 0.0903(2) 0.14354(14) 0.0499(5) Uani d . 1 . . C
C22 0.3431(3) 0.0316(3) 0.08418(17) 0.0639(6) Uani d . 1 . . C
C23 0.2921(3) 0.0942(3) 0.00136(18) 0.0706(7) Uani d . 1 . . C
C24 0.2879(3) 0.2167(3) -0.02464(17) 0.0672(6) Uani d . 1 . . C
C25 0.3365(3) 0.2741(2) 0.03455(16) 0.0624(6) Uani d . 1 . . C
C26 0.3889(3) 0.2135(2) 0.11808(15) 0.0568(5) Uani d . 1 . . C
C27 0.5136(4) -0.3615(3) 0.2814(2) 0.0832(9) Uani d . 1 . . C
C28 0.4893(5) -0.5511(3) 0.2318(3) 0.1172(14) Uani d . 1 . . C
H281 0.5688 -0.6000 0.2674 0.141 Uiso calc R 1 . . H
H282 0.5157 -0.5816 0.1678 0.141 Uiso calc R 1 . . H
H283 0.4088 -0.5656 0.2597 0.141 Uiso calc R 1 . . H
C29 0.3417(3) -0.3210(3) 0.1745(2) 0.0899(9) Uani d . 1 . . C
H291 0.2990 -0.2314 0.1980 0.108 Uiso calc R 1 . . H
H292 0.2692 -0.3510 0.1766 0.108 Uiso calc R 1 . . H
H293 0.3847 -0.3222 0.1104 0.108 Uiso calc R 1 . . H
H1 0.665(2) 0.114(2) 0.4240(16) 0.055(6) Uiso d . 1 . . H
H2 0.420(3) 0.257(3) 0.1544(17) 0.065(7) Uiso d . 1 . . H
H3 1.178(3) 0.306(3) 0.7259(17) 0.071(7) Uiso d . 1 . . H
H4 0.347(3) -0.056(3) 0.1015(19) 0.081(8) Uiso d . 1 . . H
H5 0.554(3) -0.128(3) 0.3479(18) 0.070(7) Uiso d . 1 . . H
H6 0.772(3) 0.207(3) 0.5193(18) 0.063(7) Uiso d . 1 . . H
H7 1.223(3) -0.108(3) 0.7893(19) 0.083(8) Uiso d . 1 . . H
H8 0.446(3) -0.067(3) 0.2305(17) 0.066(7) Uiso d . 1 . . H
H10 1.129(3) -0.162(3) 0.7401(19) 0.075(7) Uiso d . 1 . . H
H11 0.259(3) 0.051(3) -0.038(2) 0.092(9) Uiso d . 1 . . H
H12 0.972(3) 0.395(3) 0.848(2) 0.089(9) Uiso d . 1 . . H
H13 1.067(3) 0.414(3) 0.647(2) 0.077(8) Uiso d . 1 . . H
H14 0.248(3) 0.261(3) -0.082(2) 0.089(9) Uiso d . 1 . . H
H15 0.874(4) 0.507(3) 0.769(2) 0.102(10) Uiso d . 1 . . H
H16 0.578(4) -0.431(4) 0.317(3) 0.107(11) Uiso d . 1 . . H
H17 0.960(4) -0.084(4) 0.870(3) 0.130(15) Uiso d . 1 . . H
H18 1.020(4) -0.006(4) 0.911(3) 0.113(12) Uiso d . 1 . . H
H1O 0.343(4) 0.329(4) 0.504(3) 0.124(12) Uiso d . 1 . . H
H2O 0.287(4) 0.463(4) 0.463(3) 0.115(13) Uiso d . 1 . . H
H3O 0.647(4) 0.423(4) 0.454(2) 0.097(11) Uiso d . 1 . . H
H4O 0.539(6) 0.377(5) 0.451(3) 0.162(18) Uiso d . 1 . . H

loop_
_atom_site_aniso_label
_atom_site_aniso_U_11
_atom_site_aniso_U_22
_atom_site_aniso_U_33
_atom_site_aniso_U_12
_atom_site_aniso_U_13
_atom_site_aniso_U_23
Cl1 0.1557(8) 0.0672(4) 0.0752(4) -0.0543(5) -0.0409(5) 0.0248(3)
O1 0.0795(11) 0.0704(11) 0.0701(10) -0.0398(9) -0.0399(9) 0.0072(8)
O2 0.0949(12) 0.0543(10) 0.0883(12) -0.0397(9) -0.0474(10) 0.0199(8)
O3 0.0805(10) 0.0478(8) 0.0622(9) -0.0367(8) -0.0315(8) 0.0095(7)
O4 0.167(2) 0.0705(13) 0.1093(16) -0.0789(15) -0.0574(15) 0.0150(11)
O5 0.1021(15) 0.0582(11) 0.1239(17) -0.0473(11) -0.0619(14) 0.0266(11)
O6 0.1008(16) 0.0549(11) 0.1036(15) -0.0370(11) -0.0522(12) 0.0161(10)
N1 0.0645(11) 0.0514(10) 0.0589(10) -0.0315(9) -0.0244(8) 0.0037(8)
N3 0.0573(10) 0.0503(10) 0.0503(9) -0.0272(8) -0.0233(8) 0.0063(7)
N7 0.0566(10) 0.0475(10) 0.0482(9) -0.0254(8) -0.0221(8) 0.0050(7)
N8 0.0567(9) 0.0487(9) 0.0475(9) -0.0265(8) -0.0194(7) 0.0039(7)
N9 0.0587(10) 0.0455(9) 0.0485(9) -0.0253(8) -0.0211(7) 0.0056(7)
N10 0.0600(10) 0.0448(9) 0.0498(9) -0.0260(8) -0.0203(8) 0.0051(7)
N11 0.0666(11) 0.0448(9) 0.0498(9) -0.0322(9) -0.0241(8) 0.0067(7)
N12 0.0779(12) 0.0509(10) 0.0557(10) -0.0377(10) -0.0329(9) 0.0118(8)
N13 0.1141(18) 0.0612(13) 0.0674(12) -0.0554(13) -0.0148(12) -0.0003(10)
C2 0.0574(12) 0.0542(12) 0.0523(11) -0.0277(10) -0.0182(9) 0.0001(9)
C4 0.0510(10) 0.0485(11) 0.0421(9) -0.0233(9) -0.0145(8) 0.0007(8)
C5 0.0544(11) 0.0492(11) 0.0460(10) -0.0256(9) -0.0173(8) 0.0019(8)
C6 0.0608(12) 0.0508(12) 0.0564(12) -0.0273(10) -0.0212(10) 0.0040(9)
C9 0.0504(10) 0.0465(11) 0.0442(10) -0.0241(9) -0.0121(8) 0.0011(8)
C10 0.0748(16) 0.0593(14) 0.0756(16) -0.0390(13) -0.0248(13) 0.0013(12)
C11 0.0788(18) 0.0704(18) 0.097(2) -0.0336(15) -0.0198(16) -0.0156(16)
C12 0.118(3) 0.0686(19) 0.128(3) -0.0399(18) -0.053(2) -0.0143(18)
C13 0.0626(13) 0.0522(13) 0.0611(13) -0.0249(11) -0.0270(11) 0.0083(10)
C14 0.099(2) 0.078(2) 0.0729(18) -0.0331(18) -0.0122(16) 0.0229(16)
C15 0.162(3) 0.080(2) 0.081(2) -0.053(2) -0.041(2) 0.0305(16)
C16 0.0514(10) 0.0447(10) 0.0443(10) -0.0236(9) -0.0138(8) 0.0015(8)
C17 0.0543(11) 0.0431(11) 0.0453(10) -0.0256(9) -0.0159(8) 0.0041(8)
C18 0.0514(10) 0.0427(10) 0.0424(9) -0.0239(8) -0.0122(8) 0.0022(8)
C19 0.0804(15) 0.0537(13) 0.0624(13) -0.0304(12) -0.0340(12) 0.0151(10)
C20 0.0547(11) 0.0460(11) 0.0466(10) -0.0261(9) -0.0157(8) 0.0028(8)
C21 0.0566(11) 0.0497(11) 0.0474(10) -0.0243(9) -0.0190(9) 0.0039(8)
C22 0.0802(16) 0.0664(15) 0.0626(13) -0.0433(13) -0.0307(12) 0.0092(11)
C23 0.0853(17) 0.0805(18) 0.0613(14) -0.0445(15) -0.0354(13) 0.0082(12)
C24 0.0755(15) 0.0753(17) 0.0517(12) -0.0308(13) -0.0272(12) 0.0103(12)
C25 0.0761(15) 0.0555(13) 0.0536(12) -0.0263(12) -0.0182(11) 0.0085(10)
C26 0.0749(14) 0.0510(12) 0.0506(11) -0.0299(11) -0.0229(10) 0.0045(9)
C27 0.132(3) 0.0675(18) 0.0770(18) -0.0633(19) -0.0396(18) 0.0149(14)
C28 0.208(4) 0.072(2) 0.102(2) -0.082(3) -0.050(3) 0.0059(17)
C29 0.089(2) 0.091(2) 0.098(2) -0.0438(17) -0.0218(17) -0.0084(17)

loop_
_geom_bond_atom_site_label_1
_geom_bond_atom_site_label_2
_geom_bond_site_symmetry_2
_geom_bond_distance
_geom_bond_publ_flag
Cl1 C25 . 1.747(2) ?
O1 C2 . 1.221(2) ?
O2 C6 . 1.234(3) ?
O3 C20 . 1.216(2) ?
O4 C27 . 1.218(3) ?
O5 H1O . 0.95(4) ?
O5 H2O . 0.85(4) ?
O6 H3O . 0.83(4) ?
O6 H4O . 0.97(5) ?
N1 C6 . 1.398(3) ?
N1 C2 . 1.404(3) ?
N1 C10 . 1.480(3) ?
N3 C4 . 1.374(2) ?
N3 C2 . 1.375(3) ?
N3 C13 . 1.470(3) ?
N7 C9 . 1.351(3) ?
N7 C5 . 1.380(2) ?
N7 H6 . 0.83(3) ?
N8 C9 . 1.342(2) ?
N8 C4 . 1.357(2) ?
N9 C16 . 1.355(2) ?
N9 N10 . 1.362(2) ?
N9 C19 . 1.452(3) ?
N10 C18 . 1.337(2) ?
N11 C20 . 1.372(3) ?
N11 C18 . 1.389(2) ?
N11 H5 . 0.87(3) ?
N12 C20 . 1.371(2) ?
N12 C21 . 1.402(3) ?
N12 H8 . 0.93(3) ?
N13 C27 . 1.311(3) ?
N13 C28 . 1.449(4) ?
N13 C29 . 1.449(4) ?
C4 C5 . 1.365(3) ?
C5 C6 . 1.412(3) ?
C9 C16 . 1.453(3) ?
C10 C11 . 1.498(4) ?
C10 H3 . 1.07(3) ?
C10 H13 . 1.04(3) ?
C11 C12 . 1.535(4) ?
C11 H12 . 1.03(3) ?
C11 H15 . 1.03(3) ?
C12 H121 . 0.9600 ?
C12 H122 . 0.9600 ?
C12 H123 . 0.9600 ?
C13 C14 . 1.495(4) ?
C13 H7 . 0.98(3) ?
C13 H10 . 1.02(3) ?
C14 C15 . 1.508(4) ?
C14 H17 . 0.93(4) ?
C14 H18 . 0.99(4) ?
C15 H151 . 0.9600 ?
C15 H152 . 0.9600 ?
C15 H153 . 0.9600 ?
C16 C17 . 1.383(3) ?
C17 C18 . 1.390(3) ?
C17 H1 . 0.88(2) ?
C19 H191 . 0.9600 ?
C19 H192 . 0.9600 ?
C19 H193 . 0.9600 ?
C21 C26 . 1.383(3) ?
C21 C22 . 1.394(3) ?
C22 C23 . 1.374(3) ?
C22 H4 . 0.98(3) ?
C23 C24 . 1.374(4) ?
C23 H11 . 0.96(3) ?
C24 C25 . 1.377(3) ?
C24 H14 . 0.97(3) ?
C25 C26 . 1.382(3) ?
C26 H2 . 0.92(3) ?
C27 H16 . 0.94(4) ?
C28 H281 . 0.9600 ?
C28 H282 . 0.9600 ?
C28 H283 . 0.9600 ?
C29 H291 . 0.9600 ?
C29 H292 . 0.9600 ?
C29 H293 . 0.9600 ?

loop_
_cod_related_entry_id
_cod_related_entry_database
_cod_related_entry_code
1 ChemSpider 21140095
